data_7114049
loop_
_publ_author_name
'Miller, Philip W.'
'Nieuwenhuyzen, Mark'
'Xu, Xingling'
'James, Stuart L.'

_publ_contact_author 'Stuart L. James'
_publ_section_title
;
 Assembly of a coordination cage with four aromatic channel receptors on
 the outside
;
_journal_issue 18
_journal_name_full 'Chemical Communications'
_journal_page_first 2008
_journal_paper_doi 10.1039/b204260f
_journal_year 2002
_chemical_formula_sum 'C326 H270 Ag6 N6 O18 P12'
_chemical_formula_weight 5578.34
_chemical_name_systematic
;     
?     
;
_space_group_IT_number 198
_symmetry_cell_setting cubic
_symmetry_space_group_name_Hall 'P 2ac 2ab 3'
_symmetry_space_group_name_H-M 'P 21 3'
_atom_sites_solution_hydrogens geom
_atom_sites_solution_primary direct
_atom_sites_solution_secondary difmap
_audit_creation_method SHELXL-97
_cell_angle_alpha 90.00
_cell_angle_beta 90.00
_cell_angle_gamma 90.00
_cell_formula_units_Z 4
_cell_length_a 30.564(5)
_cell_length_b 30.564(5)
_cell_length_c 30.564(5)
_cell_measurement_temperature 153(2)
_cell_volume 28552(8)
_computing_cell_refinement 'Bruker SMART'
_computing_data_collection 'Bruker SMART'
_computing_data_reduction 'Bruker SHELXTL'
_computing_molecular_graphics 'Bruker SHELXTL'
_computing_publication_material 'Bruker SHELXTL'
_computing_structure_refinement 'SHELXL-97 (Sheldrick, 1997)'
_computing_structure_solution 'SHELXS-97 (Sheldrick, 1990)'
_diffrn_ambient_temperature 153(2)
_diffrn_measured_fraction_theta_full 1.000
_diffrn_measured_fraction_theta_max 1.000
_diffrn_measurement_device_type 'CCD area detector'
_diffrn_measurement_method 'phi and omega scans'
_diffrn_radiation_monochromator graphite
_diffrn_radiation_source 'fine-focus sealed tube'
_diffrn_radiation_type MoK\a
_diffrn_radiation_wavelength 0.71073
_diffrn_reflns_av_R_equivalents 0.3440
_diffrn_reflns_av_sigmaI/netI 0.3311
_diffrn_reflns_limit_h_max 22
_diffrn_reflns_limit_h_min -25
_diffrn_reflns_limit_k_max 29
_diffrn_reflns_limit_k_min -27
_diffrn_reflns_limit_l_max 13
_diffrn_reflns_limit_l_min -29
_diffrn_reflns_number 42984
_diffrn_reflns_theta_full 20.00
_diffrn_reflns_theta_max 20.00
_diffrn_reflns_theta_min 0.94
_exptl_absorpt_coefficient_mu 0.534
_exptl_absorpt_correction_T_max 0.9147
_exptl_absorpt_correction_T_min 0.8649
_exptl_absorpt_correction_type empirical
_exptl_absorpt_process_details SADABS
_exptl_crystal_colour Colourless
_exptl_crystal_density_diffrn 1.298
_exptl_crystal_density_method 'not measured'
_exptl_crystal_description Block
_exptl_crystal_F_000 11496
_exptl_crystal_size_max 0.28
_exptl_crystal_size_mid 0.24
_exptl_crystal_size_min 0.17
_refine_diff_density_max 1.042
_refine_diff_density_min -0.836
_refine_diff_density_rms 0.187
_refine_ls_abs_structure_details 'Flack H D (1983), Acta Cryst. A39, 876-881'
_refine_ls_abs_structure_Flack 0.03(11)
_refine_ls_extinction_method none
_refine_ls_goodness_of_fit_ref 0.961
_refine_ls_hydrogen_treatment mixed
_refine_ls_matrix_type full
_refine_ls_number_parameters 323
_refine_ls_number_reflns 8890
_refine_ls_number_restraints 974
_refine_ls_restrained_S_all 0.967
_refine_ls_R_factor_all 0.2734
_refine_ls_R_factor_gt 0.1159
_refine_ls_shift/su_max 2.608
_refine_ls_shift/su_mean 0.070
_refine_ls_structure_factor_coef Fsqd
_refine_ls_weighting_details 'calc w=1/[\s^2^(Fo^2^)+(0.1554P)^2^+0.0000P] where P=(Fo^2^+2Fc^2^)/3'
_refine_ls_weighting_scheme calc
_refine_ls_wR_factor_gt 0.2738
_refine_ls_wR_factor_ref 0.3419
_reflns_number_gt 2997
_reflns_number_total 8890
_reflns_threshold_expression >2sigma(I)
_cod_data_source_file b204260f.txt
_cod_data_source_block pm2am
_cod_depositor_comments
;
The following automatic conversions were performed:

'_symmetry_cell_setting' value 'Cubic' changed to 'cubic' according
to
/usr/data/users/saulius/automatic-downloads/retrospective/RSC/lib/dictionaries/cif_core.dic
dictionary named 'cif_core.dic' version 2.4.2 from
2011-04-26.

'_exptl_absorpt_correction_type' value 'Empirical'
changed to 'empirical' according to
/usr/data/users/saulius/automatic-downloads/retrospective/RSC/lib/dictionaries/cif_core.dic
dictionary named 'cif_core.dic' version 2.4.2 from 2011-04-26.

Automatic conversion script
Id: cif_fix_values 2281 2013-09-26 08:29:07Z andrius 
;
_cod_original_cell_volume 28553(8)
_cod_original_sg_symbol_H-M P2(1)3
_cod_database_code 7114049

loop_
_symmetry_equiv_pos_as_xyz
'x, y, z'
'-x+1/2, -y, z+1/2'
'-x, y+1/2, -z+1/2'
'x+1/2, -y+1/2, -z'
'z, x, y'
'z+1/2, -x+1/2, -y'
'-z+1/2, -x, y+1/2'
'-z, x+1/2, -y+1/2'
'y, z, x'
'-y, z+1/2, -x+1/2'
'y+1/2, -z+1/2, -x'
'-y+1/2, -z, x+1/2'

loop_
_atom_site_label
_atom_site_type_symbol
_atom_site_fract_x
_atom_site_fract_y
_atom_site_fract_z
_atom_site_U_iso_or_equiv
_atom_site_adp_type
_atom_site_occupancy
_atom_site_symmetry_multiplicity
_atom_site_calc_flag
_atom_site_refinement_flags
Ag1 Ag 3.07673(8) 0.93128(9) 0.93242(8) 0.0875(9) Uani 1 1 d .
Ag2 Ag 3.12897(8) 0.98211(9) 1.10152(8) 0.0918(10) Uani 1 1 d .
P1 P 3.0142(3) 0.9092(3) 0.8893(3) 0.087(3) Uani 1 1 d .
P2 P 3.1520(3) 0.9427(3) 0.9201(3) 0.097(3) Uani 1 1 d .
P3 P 3.1077(3) 0.9422(4) 1.1668(3) 0.106(4) Uani 1 1 d .
P4 P 3.1949(3) 1.0032(3) 1.0646(3) 0.091(3) Uani 1 1 d .
C1 C 3.1666(8) 0.9670(6) 0.8648(5) 0.087(10) Uiso 1 1 d GDU
C2 C 3.1291(6) 0.9829(7) 0.8427(7) 0.120(12) Uiso 1 1 d GDU
H2 H 3.1008 0.9779 0.8546 0.144 Uiso 1 1 calc R
C3 C 3.1337(6) 1.0060(7) 0.8033(7) 0.155(15) Uiso 1 1 d GDU
H3 H 3.1093 1.0183 0.7884 0.186 Uiso 1 1 calc R
C4 C 3.1751(7) 1.0099(6) 0.7878(5) 0.097(11) Uiso 1 1 d GDU
C5 C 3.2145(6) 0.9989(8) 0.8078(7) 0.158(15) Uiso 1 1 d GDU
H5 H 3.2425 1.0061 0.7963 0.190 Uiso 1 1 calc R
C6 C 3.2076(7) 0.9738(7) 0.8508(7) 0.102(11) Uiso 1 1 d GDU
H6 H 3.2318 0.9633 0.8671 0.123 Uiso 1 1 calc R
C7 C 3.1783(9) 1.0403(9) 0.7466(7) 0.175(16) Uiso 1 1 d GDU
C8 C 3.1450(8) 1.0312(10) 0.7157(10) 0.23(2) Uiso 1 1 d GDU
H8 H 3.1213 1.0127 0.7234 0.279 Uiso 1 1 calc R
C9 C 3.1472(11) 1.0498(12) 0.6735(8) 0.26(2) Uiso 1 1 d GDU
H9 H 3.1259 1.0452 0.6514 0.318 Uiso 1 1 calc R
C10 C 3.1829(12) 1.0748(10) 0.6682(7) 0.218(19) Uiso 1 1 d GDU
H10 H 3.1865 1.0847 0.6390 0.262 Uiso 1 1 calc R
C11 C 3.2160(11) 1.0895(9) 0.6959(11) 0.23(2) Uiso 1 1 d GDU
H11 H 3.2362 1.1121 0.6893 0.279 Uiso 1 1 calc R
C12 C 3.2147(9) 1.0630(9) 0.7391(9) 0.207(19) Uiso 1 1 d GDU
H12 H 3.2385 1.0629 0.7591 0.249 Uiso 1 1 calc R
C13 C 3.0260(9) 0.9178(8) 0.8295(6) 0.101(11) Uiso 1 1 d GDU
C14 C 3.0570(9) 0.8905(7) 0.8088(8) 0.179(17) Uiso 1 1 d GDU
H14 H 3.0681 0.8658 0.8240 0.215 Uiso 1 1 calc R
C15 C 3.0718(8) 0.8992(9) 0.7658(9) 0.231(19) Uiso 1 1 d GDU
H15 H 3.0926 0.8815 0.7510 0.277 Uiso 1 1 calc R
C16 C 3.0536(8) 0.9351(9) 0.7479(6) 0.166(15) Uiso 1 1 d GDU
C17 C 3.0227(8) 0.9640(7) 0.7645(7) 0.127(13) Uiso 1 1 d GDU
H17 H 3.0122 0.9887 0.7489 0.152 Uiso 1 1 calc R
C18 C 3.0077(7) 0.9520(8) 0.8104(7) 0.125(13) Uiso 1 1 d GDU
H18 H 2.9857 0.9685 0.8249 0.150 Uiso 1 1 calc R
C19 C 3.0657(11) 0.9450(12) 0.6986(7) 0.238(19) Uiso 1 1 d GDU
C20 C 3.1026(11) 0.9226(12) 0.6814(11) 0.32(3) Uiso 1 1 d GDU
H20 H 3.1186 0.9032 0.6996 0.386 Uiso 1 1 calc R
C21 C 3.1156(12) 0.9288(14) 0.6375(12) 0.34(3) Uiso 1 1 d GDU
H21 H 3.1398 0.9138 0.6250 0.407 Uiso 1 1 calc R
C22 C 3.0914(15) 0.9574(14) 0.6146(8) 0.30(3) Uiso 1 1 d GDU
H22 H 3.1015 0.9629 0.5858 0.363 Uiso 1 1 calc R
C23 C 3.0536(15) 0.9803(13) 0.6264(11) 0.32(3) Uiso 1 1 d GDU
H23 H 3.0370 0.9979 0.6069 0.390 Uiso 1 1 calc R
C24 C 3.0419(11) 0.9736(11) 0.6752(11) 0.31(3) Uiso 1 1 d GDU
H24 H 3.0185 0.9893 0.6883 0.373 Uiso 1 1 calc R
C25 C 3.0077(7) 0.8494(5) 0.8895(7) 0.086(10) Uiso 1 1 d GDU
C26 C 2.9723(7) 0.8286(7) 0.8680(7) 0.138(13) Uiso 1 1 d GDU
H26 H 2.9527 0.8447 0.8500 0.165 Uiso 1 1 calc R
C27 C 2.9669(6) 0.7826(7) 0.8743(7) 0.126(13) Uiso 1 1 d GDU
H27 H 2.9439 0.7665 0.8610 0.152 Uiso 1 1 calc R
C28 C 2.9966(7) 0.7639(5) 0.9003(7) 0.133(13) Uiso 1 1 d GDU
C29 C 3.0342(7) 0.7805(7) 0.9224(7) 0.109(11) Uiso 1 1 d GDU
H29 H 3.0545 0.7635 0.9386 0.131 Uiso 1 1 calc R
C30 C 3.0366(6) 0.8300(6) 0.9159(7) 0.104(11) Uiso 1 1 d GDU
H30 H 3.0584 0.8468 0.9304 0.125 Uiso 1 1 calc R
C31 C 2.9959(10) 0.7117(6) 0.9025(9) 0.168(15) Uiso 1 1 d GDU
C32 C 2.9542(9) 0.6922(10) 0.9041(11) 0.27(2) Uiso 1 1 d GDU
H32 H 2.9289 0.7091 0.8977 0.330 Uiso 1 1 calc R
C33 C 2.9499(12) 0.6476(11) 0.9151(13) 0.36(3) Uiso 1 1 d GDU
H33 H 2.9223 0.6336 0.9177 0.438 Uiso 1 1 calc R
C34 C 2.9879(15) 0.6264(6) 0.9215(11) 0.28(2) Uiso 1 1 d GDU
H34 H 2.9852 0.5956 0.9239 0.336 Uiso 1 1 calc R
C35 C 3.0306(13) 0.6421(10) 0.9253(12) 0.29(2) Uiso 1 1 d GDU
H35 H 3.0548 0.6251 0.9349 0.349 Uiso 1 1 calc R
C36 C 3.0333(8) 0.6909(10) 0.9119(12) 0.27(2) Uiso 1 1 d GDU
H36 H 3.0607 0.7056 0.9103 0.320 Uiso 1 1 calc R
C37 C 3.1756(9) 0.8878(6) 0.9206(10) 0.109(12) Uiso 1 1 d GDU
C38 C 3.2087(9) 0.8734(8) 0.9498(8) 0.167(16) Uiso 1 1 d GDU
H38 H 3.2200 0.8931 0.9710 0.200 Uiso 1 1 calc R
C39 C 3.2249(8) 0.8305(9) 0.9476(8) 0.189(17) Uiso 1 1 d GDU
H39 H 3.2455 0.8194 0.9680 0.227 Uiso 1 1 calc R
C40 C 3.2092(9) 0.8064(6) 0.9145(9) 0.181(16) Uiso 1 1 d GDU
C41 C 3.1713(9) 0.8142(8) 0.8899(8) 0.178(17) Uiso 1 1 d GDU
H41 H 3.1542 0.7920 0.8764 0.214 Uiso 1 1 calc R
C42 C 3.1610(8) 0.8635(9) 0.8876(9) 0.206(18) Uiso 1 1 d GDU
H42 H 3.1452 0.8759 0.8639 0.247 Uiso 1 1 calc R
C43 C 3.2245(9) 0.7562(7) 0.9137(10) 0.177(15) Uiso 1 1 d GDU
C44 C 3.2627(8) 0.7463(8) 0.9378(8) 0.139(14) Uiso 1 1 d GDU
H44 H 3.2775 0.7683 0.9540 0.167 Uiso 1 1 calc R
C45 C 3.2786(8) 0.7026(10) 0.9373(9) 0.182(17) Uiso 1 1 d GDU
H45 H 3.3039 0.6937 0.9530 0.218 Uiso 1 1 calc R
C46 C 3.2551(11) 0.6749(6) 0.9132(10) 0.22(2) Uiso 1 1 d GDU
H46 H 3.2675 0.6465 0.9109 0.264 Uiso 1 1 calc R
C47 C 3.2158(12) 0.6798(9) 0.8905(11) 0.33(3) Uiso 1 1 d GDU
H47 H 3.1992 0.6564 0.8785 0.395 Uiso 1 1 calc R
C48 C 3.2031(9) 0.7284(10) 0.8879(10) 0.27(2) Uiso 1 1 d GDU
H48 H 3.1808 0.7382 0.8686 0.326 Uiso 1 1 calc R
C49 C 3.2326(8) 0.9520(6) 1.0579(8) 0.133(13) Uiso 1 1 d GDU
C50 C 3.2137(6) 0.9117(8) 1.0715(7) 0.111(11) Uiso 1 1 d GDU
H50 H 3.1846 0.9115 1.0825 0.134 Uiso 1 1 calc R
C51 C 3.2371(7) 0.8722(6) 1.0692(7) 0.117(12) Uiso 1 1 d GDU
H51 H 3.2257 0.8449 1.0787 0.140 Uiso 1 1 calc R
C52 C 3.2772(7) 0.8771(6) 1.0521(7) 0.114(12) Uiso 1 1 d GDU
C53 C 3.3007(6) 0.9146(8) 1.0408(8) 0.173(16) Uiso 1 1 d GDU
H53 H 3.3311 0.9146 1.0343 0.207 Uiso 1 1 calc R
C54 C 3.2722(9) 0.9560(6) 1.0400(8) 0.138(14) Uiso 1 1 d GDU
H54 H 3.2821 0.9828 1.0276 0.165 Uiso 1 1 calc R
C55 C 3.3064(9) 0.8340(7) 1.0485(10) 0.186(16) Uiso 1 1 d GDU
C56 C 3.2896(9) 0.7959(10) 1.0685(9) 0.224(19) Uiso 1 1 d GDU
H56 H 3.2670 0.7985 1.0897 0.269 Uiso 1 1 calc R
C57 C 3.3056(11) 0.7538(7) 1.0578(12) 0.221(19) Uiso 1 1 d GDU
H57 H 3.2941 0.7275 1.0698 0.265 Uiso 1 1 calc R
C58 C 3.3387(11) 0.7547(8) 1.0289(12) 0.22(2) Uiso 1 1 d GDU
H58 H 3.3537 0.7277 1.0255 0.259 Uiso 1 1 calc R
C59 C 3.3545(10) 0.7884(12) 1.0033(10) 0.29(2) Uiso 1 1 d GDU
H59 H 3.3722 0.7844 0.9782 0.353 Uiso 1 1 calc R
C60 C 3.3399(9) 0.8335(9) 1.0206(11) 0.25(2) Uiso 1 1 d GDU
H60 H 3.3541 0.8597 1.0117 0.301 Uiso 1 1 calc R
C61 C 3.1296(9) 0.8869(6) 1.1688(8) 0.109(11) Uiso 1 1 d GDU
C62 C 3.1686(9) 0.8764(7) 1.1919(8) 0.164(15) Uiso 1 1 d GDU
H62 H 3.1824 0.8980 1.2094 0.197 Uiso 1 1 calc R
C63 C 3.1869(7) 0.8342(9) 1.1892(7) 0.157(15) Uiso 1 1 d GDU
H63 H 3.2128 0.8263 1.2047 0.189 Uiso 1 1 calc R
C64 C 3.1656(7) 0.8062(6) 1.1636(7) 0.108(11) Uiso 1 1 d GDU
C65 C 3.1275(8) 0.8115(7) 1.1390(7) 0.145(14) Uiso 1 1 d GDU
H65 H 3.1151 0.7894 1.1210 0.174 Uiso 1 1 calc R
C66 C 3.1084(7) 0.8573(8) 1.1446(8) 0.132(13) Uiso 1 1 d GDU
H66 H 3.0814 0.8647 1.1310 0.158 Uiso 1 1 calc R
C67 C 3.1913(10) 0.7619(8) 1.1558(11) 0.210(18) Uiso 1 1 d GDU
C68 C 3.1659(9) 0.7235(11) 1.1523(13) 0.31(2) Uiso 1 1 d GDU
H68 H 3.1349 0.7255 1.1527 0.372 Uiso 1 1 calc R
C69 C 3.1858(14) 0.6822(8) 1.1484(13) 0.30(2) Uiso 1 1 d GDU
H69 H 3.1703 0.6559 1.1425 0.358 Uiso 1 1 calc R
C70 C 3.2295(14) 0.6842(9) 1.1539(10) 0.202(19) Uiso 1 1 d GDU
H70 H 3.2425 0.6579 1.1641 0.243 Uiso 1 1 calc R
C71 C 3.2585(9) 0.7184(14) 1.1472(13) 0.32(3) Uiso 1 1 d GDU
H71 H 3.2884 0.7152 1.1390 0.383 Uiso 1 1 calc R
C72 C 3.2350(10) 0.7626(10) 1.1549(13) 0.35(3) Uiso 1 1 d GDU
H72 H 3.2509 0.7890 1.1588 0.418 Uiso 1 1 calc R
C73 C 3.2265(11) 1.0465(10) 1.0999(9) 0.206(18) Uiso 1 1 d GDU
C74 C 3.2102(7) 1.0897(11) 1.1073(8) 0.128(13) Uiso 1 1 d GDU
H74 H 3.1860 1.1000 1.0907 0.154 Uiso 1 1 calc R
C75 C 3.2294(9) 1.1173(8) 1.1389(9) 0.174(17) Uiso 1 1 d GDU
H75 H 3.2205 1.1468 1.1429 0.208 Uiso 1 1 calc R
C76 C 3.2613(9) 1.0988(9) 1.1629(8) 0.221(18) Uiso 1 1 d GDU
C77 C 3.2832(9) 1.0592(10) 1.1560(10) 0.27(2) Uiso 1 1 d GDU
H77 H 3.3094 1.0512 1.1707 0.322 Uiso 1 1 calc R
C78 C 3.2604(12) 1.0300(8) 1.1220(11) 0.26(2) Uiso 1 1 d GDU
H78 H 3.2701 1.0010 1.1168 0.317 Uiso 1 1 calc R
C79 C 3.2839(10) 1.1286(10) 1.1990(9) 0.219(18) Uiso 1 1 d GDU
C80 C 3.2915(12) 1.1073(10) 1.2401(11) 0.28(2) Uiso 1 1 d GDU
H80 H 3.2857 1.0770 1.2433 0.334 Uiso 1 1 calc R
C81 C 3.3077(12) 1.1318(15) 1.2757(9) 0.30(3) Uiso 1 1 d GDU
H81 H 3.3137 1.1194 1.3036 0.365 Uiso 1 1 calc R
C82 C 3.3139(11) 1.1744(14) 1.2666(12) 0.30(3) Uiso 1 1 d GDU
H82 H 3.3236 1.1909 1.2911 0.361 Uiso 1 1 calc R
C83 C 3.3090(13) 1.1993(9) 1.2288(16) 0.31(3) Uiso 1 1 d GDU
H83 H 3.3159 1.2295 1.2266 0.373 Uiso 1 1 calc R
C84 C 3.2910(12) 1.1710(11) 1.1910(11) 0.29(2) Uiso 1 1 d GDU
H84 H 3.2853 1.1833 1.1630 0.350 Uiso 1 1 calc R
C85 C 3.1325(8) 0.9712(10) 1.2178(7) 0.124(12) Uiso 1 1 d GDU
C86 C 3.1190(8) 0.9498(8) 1.2567(10) 0.181(17) Uiso 1 1 d GDU
H86 H 3.1031 0.9231 1.2557 0.217 Uiso 1 1 calc R
C87 C 3.1299(9) 0.9697(10) 1.2974(8) 0.190(17) Uiso 1 1 d GDU
H87 H 3.1227 0.9574 1.3251 0.228 Uiso 1 1 calc R
C88 C 3.1512(9) 1.0075(9) 1.2925(7) 0.221(18) Uiso 1 1 d GDU
C89 C 3.1686(9) 1.0314(8) 1.2571(10) 0.207(18) Uiso 1 1 d GDU
H89 H 3.1862 1.0569 1.2592 0.248 Uiso 1 1 calc R
C90 C 3.1541(9) 1.0088(10) 1.2140(7) 0.149(14) Uiso 1 1 d GDU
H90 H 3.1603 1.0213 1.1862 0.179 Uiso 1 1 calc R
C91 C 3.1604(13) 1.0313(11) 1.3383(8) 0.35(2) Uiso 1 1 d GDU
C92 C 3.1604(15) 1.0016(11) 1.3740(12) 0.40(3) Uiso 1 1 d GDU
H92 H 3.1518 0.9720 1.3703 0.476 Uiso 1 1 calc R
C93 C 3.1737(14) 1.0177(16) 1.4154(9) 0.37(3) Uiso 1 1 d GDU
H93 H 3.1758 1.0004 1.4411 0.441 Uiso 1 1 calc R
C94 C 3.1831(11) 1.0606(16) 1.4134(10) 0.26(2) Uiso 1 1 d GDU
H94 H 3.1896 1.0720 1.4416 0.314 Uiso 1 1 calc R
C95 C 3.1858(13) 1.0930(12) 1.3815(15) 0.32(3) Uiso 1 1 d GDU
H95 H 3.1938 1.1226 1.3865 0.387 Uiso 1 1 calc R
C96 C 3.1735(14) 1.0730(11) 1.3367(11) 0.32(3) Uiso 1 1 d GDU
H96 H 3.1752 1.0890 1.3102 0.387 Uiso 1 1 calc R
C1A C 3.1867(9) 0.9705(8) 0.9610(9) 0.067(9) Uiso 1 1 d D
H1A1 H 3.1886 0.9517 0.9873 0.081 Uiso 1 1 calc R
H1A2 H 3.2166 0.9733 0.9489 0.081 Uiso 1 1 calc R
C2A C 3.1771(10) 1.0480(8) 0.9353(9) 0.082(10) Uiso 1 1 d D
H2A1 H 3.1579 1.0375 0.9114 0.099 Uiso 1 1 calc R
H2A2 H 3.2076 1.0445 0.9251 0.099 Uiso 1 1 calc R
C3A C 2.9626(8) 0.9334(10) 0.8956(7) 0.078(9) Uiso 1 1 d D
H3A1 H 2.9638 0.9621 0.8806 0.093 Uiso 1 1 calc R
H3A2 H 2.9416 0.9151 0.8789 0.093 Uiso 1 1 calc R
C4A C 2.9716(7) 0.9716(7) 0.9716(7) 0.064(15) Uiso 1 3 d SD
H4A1 H 2.9547 0.9969 0.9816 0.096 Uiso 0.33 1 calc PR
H4A2 H 2.9969 0.9816 0.9547 0.096 Uiso 0.33 1 calc PR
H4A3 H 2.9816 0.9547 0.9969 0.096 Uiso 0.33 1 calc PR
C5A C 3.1975(9) 1.0334(9) 1.0147(9) 0.086(10) Uiso 1 1 d D
H5A1 H 3.1881 1.0638 1.0211 0.103 Uiso 1 1 calc R
H5A2 H 3.2285 1.0347 1.0056 0.103 Uiso 1 1 calc R
C6A C 2.9417(6) 0.9417(6) 0.9417(6) 0.066(15) Uiso 1 3 d SD
C7A C 3.1209(8) 1.0164(10) 0.9890(10) 0.102(11) Uiso 1 1 d D
H7A1 H 3.1138 0.9881 1.0023 0.153 Uiso 1 1 calc R
H7A2 H 3.1025 1.0209 0.9631 0.153 Uiso 1 1 calc R
H7A3 H 3.1155 1.0398 1.0102 0.153 Uiso 1 1 calc R
C8A C 3.1705(7) 1.0169(7) 0.9752(7) 0.071(9) Uiso 1 1 d D
N1 N 3.0587(13) 0.9092(12) 1.0308(13) 0.136(13) Uiso 1 1 d D
O11 O 3.0490(11) 0.8952(11) 1.0692(12) 0.203(13) Uiso 1 1 d D
O12 O 3.0507(8) 0.8953(9) 0.9989(10) 0.131(10) Uiso 1 1 d .
O13 O 3.0967(10) 0.9231(9) 1.0358(8) 0.146(10) Uiso 1 1 d .
N2 N 3.0927(8) 1.0927(8) 1.0927(8) 0.095(15) Uiso 1 3 d SD
O21 O 3.1162(6) 1.0951(6) 1.0582(6) 0.099(7) Uiso 1 1 d D
N3 N 2.8593(11) 0.8593(11) 0.8593(11) 0.14(2) Uiso 1 3 d SD
O31 O 2.8586(10) 0.8253(8) 0.8844(9) 0.175(12) Uiso 1 1 d D
N4 N 3.172(3) 0.828(3) 1.328(3) 0.54(7) Uiso 1 3 d SD
O41 O 3.1769(12) 0.7972(10) 1.3587(12) 0.224(15) Uiso 1 1 d D
C1S C 3.1599(8) 0.7701(13) 1.0174(12) 0.38(4) Uiso 1 1 d GDU
H1S H 3.1889 0.7813 1.0180 0.454 Uiso 1 1 calc R
C2S C 3.1249(13) 0.8006(8) 1.0214(10) 0.146(15) Uiso 1 1 d GDU
H2S H 3.1295 0.8312 1.0186 0.176 Uiso 1 1 calc R
C3S C 3.0834(10) 0.7834(12) 1.0297(9) 0.20(2) Uiso 1 1 d GDU
H3S H 3.0579 0.8011 1.0290 0.237 Uiso 1 1 calc R
C4S C 3.0816(9) 0.7407(12) 1.0385(9) 0.182(19) Uiso 1 1 d GDU
H4S H 3.0579 0.7316 1.0565 0.218 Uiso 1 1 calc R
C5S C 3.1103(15) 0.7071(8) 1.0249(11) 0.22(2) Uiso 1 1 d GDU
H5S H 3.1031 0.6769 1.0233 0.270 Uiso 1 1 calc R
C6S C 3.1551(11) 0.7269(13) 1.0130(12) 0.26(3) Uiso 1 1 d GDU
H6S H 3.1784 0.7090 1.0028 0.315 Uiso 1 1 calc R

loop_
_atom_site_aniso_label
_atom_site_aniso_U_11
_atom_site_aniso_U_22
_atom_site_aniso_U_33
_atom_site_aniso_U_23
_atom_site_aniso_U_13
_atom_site_aniso_U_12
Ag1 0.079(2) 0.104(2) 0.079(2) 0.0001(18) 0.0007(16) 0.0104(17)
Ag2 0.082(2) 0.113(2) 0.080(2) 0.0040(17) -0.0021(16) 0.0127(17)
P1 0.087(7) 0.099(8) 0.074(7) -0.005(5) 0.001(6) 0.005(6)
P2 0.097(8) 0.107(8) 0.088(8) 0.026(6) 0.004(6) 0.017(6)
P3 0.085(8) 0.169(11) 0.064(7) 0.027(7) 0.008(6) 0.018(7)
P4 0.082(7) 0.081(7) 0.110(8) 0.015(6) 0.006(6) 0.009(5)

loop_
_atom_type_symbol
_atom_type_description
_atom_type_scat_dispersion_real
_atom_type_scat_dispersion_imag
_atom_type_scat_source
C C 0.0033 0.0016 'International Tables Vol C Tables 4.2.6.8 and 6.1.1.4'
H H 0.0000 0.0000 'International Tables Vol C Tables 4.2.6.8 and 6.1.1.4'
O O 0.0106 0.0060 'International Tables Vol C Tables 4.2.6.8 and 6.1.1.4'
P P 0.1023 0.0942 'International Tables Vol C Tables 4.2.6.8 and 6.1.1.4'
Ag Ag -0.8971 1.1015 'International Tables Vol C Tables 4.2.6.8 and 6.1.1.4'
N N 0.0061 0.0033 'International Tables Vol C Tables 4.2.6.8 and 6.1.1.4'

loop_
_geom_angle_atom_site_label_1
_geom_angle_atom_site_label_2
_geom_angle_atom_site_label_3
_geom_angle
_geom_angle_site_symmetry_1
_geom_angle_site_symmetry_3
P2 Ag1 P1 136.5(3) . .
P2 Ag1 O12 121.1(7) . .
P1 Ag1 O12 94.0(7) . .
P4 Ag2 P3 138.3(3) . .
P4 Ag2 O21 100.2(5) . 9_753
P3 Ag2 O21 101.7(5) . 9_753
C3A P1 C25 108.9(13) . .
C3A P1 C13 102.8(12) . .
C25 P1 C13 99.3(11) . .
C3A P1 Ag1 122.3(10) . .
C25 P1 Ag1 111.1(9) . .
C13 P1 Ag1 109.7(9) . .
C37 P2 C1A 100.9(13) . .
C37 P2 C1 106.0(12) . .
C1A P2 C1 106.7(12) . .
C37 P2 Ag1 104.4(9) . .
C1A P2 Ag1 121.3(9) . .
C1 P2 Ag1 115.5(9) . .
C61 P3 C2A 104.5(13) . 9_753
C61 P3 C85 104.7(13) . .
C2A P3 C85 107.3(13) 9_753 .
C61 P3 Ag2 113.3(8) . .
C2A P3 Ag2 117.2(10) 9_753 .
C85 P3 Ag2 108.9(11) . .
C5A P4 C49 107.3(13) . .
C5A P4 C73 95.7(14) . .
C49 P4 C73 107.9(14) . .
C5A P4 Ag2 125.4(10) . .
C49 P4 Ag2 109.3(9) . .
C73 P4 Ag2 109.7(10) . .
C6 C1 C2 123.6 . .
C6 C1 P2 124.4(14) . .
C2 C1 P2 111.5(14) . .
C3 C2 C1 119.9 . .
C4 C3 C2 116.0 . .
C3 C4 C5 129.2 . .
C3 C4 C7 113.0(14) . .
C5 C4 C7 116.2(14) . .
C4 C5 C6 112.1 . .
C1 C6 C5 118.7 . .
C12 C7 C8 126.2 . .
C12 C7 C4 119.9(17) . .
C8 C7 C4 111.9(17) . .
C9 C8 C7 119.7 . .
C10 C9 C8 112.1 . .
C9 C10 C11 134.6 . .
C10 C11 C12 109.3 . .
C7 C12 C11 116.0 . .
C18 C13 C14 123.6 . .
C18 C13 P1 117.2(16) . .
C14 C13 P1 118.8(16) . .
C13 C14 C15 121.2 . .
C16 C15 C14 113.6 . .
C15 C16 C17 130.6 . .
C15 C16 C19 116.6(14) . .
C17 C16 C19 112.6(14) . .
C16 C17 C18 112.8 . .
C13 C18 C17 118.1 . .
C24 C19 C20 123.2 . .
C24 C19 C16 120.3(18) . .
C20 C19 C16 116.5(18) . .
C21 C20 C19 120.7 . .
C22 C21 C20 115.2 . .
C21 C22 C23 130.4 . .
C22 C23 C24 111.8 . .
C19 C24 C23 118.4 . .
C30 C25 C26 126.0 . .
C30 C25 P1 111.8(14) . .
C26 C25 P1 121.7(14) . .
C25 C26 C27 117.7 . .
C28 C27 C26 115.2 . .
C27 C28 C29 132.5 . .
C27 C28 C31 116.4(13) . .
C29 C28 C31 110.3(13) . .
C28 C29 C30 109.3 . .
C25 C30 C29 119.0 . .
C36 C31 C32 124.3 . .
C36 C31 C28 118.1(18) . .
C32 C31 C28 116.0(18) . .
C31 C32 C33 120.2 . .
C34 C33 C32 114.8 . .
C33 C34 C35 131.0 . .
C34 C35 C36 110.9 . .
C31 C36 C35 117.9 . .
C42 C37 C38 122.8 . .
C42 C37 P2 111.9(18) . .
C38 C37 P2 124.9(18) . .
C39 C38 C37 120.8 . .
C40 C39 C38 115.1 . .
C39 C40 C41 127.3 . .
C39 C40 C43 115.7(15) . .
C41 C40 C43 113.3(15) . .
C40 C41 C42 111.1 . .
C37 C42 C41 116.3 . .
C48 C43 C44 125.2 . .
C48 C43 C40 118.5(16) . .
C44 C43 C40 116.1(16) . .
C43 C44 C45 118.6 . .
C46 C45 C44 114.7 . .
C45 C46 C47 132.3 . .
C46 C47 C48 110.2 . .
C43 C48 C47 117.6 . .
C54 C49 C50 124.7 . .
C54 C49 P4 120.3(15) . .
C50 C49 P4 115.0(15) . .
C51 C50 C49 121.5 . .
C52 C51 C50 112.9 . .
C51 C52 C53 131.2 . .
C51 C52 C55 116.5(13) . .
C53 C52 C55 111.9(13) . .
C52 C53 C54 112.8 . .
C49 C54 C53 115.7 . .
C60 C55 C56 123.1 . .
C60 C55 C52 118.9(17) . .
C56 C55 C52 116.6(17) . .
C55 C56 C57 121.5 . .
C58 C57 C56 113.4 . .
C57 C58 C59 130.5 . .
C58 C59 C60 111.9 . .
C55 C60 C59 117.0 . .
C66 C61 C62 121.9 . .
C66 C61 P3 115.6(18) . .
C62 C61 P3 122.4(18) . .
C63 C62 C61 120.8 . .
C64 C63 C62 115.4 . .
C63 C64 C65 130.5 . .
C63 C64 C67 113.4(13) . .
C65 C64 C67 115.6(14) . .
C64 C65 C66 111.5 . .
C61 C66 C65 119.7 . .
C72 C67 C68 124.1 . .
C72 C67 C64 119.0(17) . .
C68 C67 C64 116.8(18) . .
C69 C68 C67 121.0 . .
C70 C69 C68 112.1 . .
C69 C70 C71 130.6 . .
C70 C71 C72 109.7 . .
C67 C72 C71 117.0 . .
C78 C73 C74 122.7 . .
C78 C73 P4 114(2) . .
C74 C73 P4 123(2) . .
C75 C74 C73 121.0 . .
C76 C75 C74 115.2 . .
C75 C76 C77 129.0 . .
C75 C76 C79 117.0(15) . .
C77 C76 C79 113.0(16) . .
C76 C77 C78 112.7 . .
C73 C78 C77 118.3 . .
C84 C79 C80 125.1 . .
C84 C79 C76 119.8(18) . .
C80 C79 C76 114.9(18) . .
C81 C80 C79 119.5 . .
C82 C81 C80 113.8 . .
C81 C82 C83 133.3 . .
C82 C83 C84 110.8 . .
C79 C84 C83 117.5 . .
C90 C85 C86 128.0 . .
C90 C85 P3 121.2(18) . .
C86 C85 P3 110.3(18) . .
C85 C86 C87 117.9 . .
C88 C87 C86 112.7 . .
C87 C88 C89 135.9 . .
C87 C88 C91 112.5(14) . .
C89 C88 C91 111.6(14) . .
C88 C89 C90 108.3 . .
C85 C90 C89 116.9 . .
C96 C91 C92 129.5 . .
C96 C91 C88 117.1(18) . .
C92 C91 C88 112.4(18) . .
C93 C92 C91 117.7 . .
C94 C93 C92 111.1 . .
C93 C94 C95 137.6 . .
C94 C95 C96 108.9 . .
C91 C96 C95 114.8 . .
C8A C1A P2 115.0(18) . .
C8A C2A P3 119.2(19) . 5_735
C6A C3A P1 122.2(16) . .
C8A C5A P4 118.3(19) . .
C3A C6A C3A 106.7(17) . 9_753
C3A C6A C3A 106.7(17) . 5_735
C3A C6A C3A 106.7(17) 9_753 5_735
C3A C6A C4A 112.1(15) . .
C3A C6A C4A 112.1(15) 9_753 .
C3A C6A C4A 112.1(15) 5_735 .
C5A C8A C2A 110(2) . .
C5A C8A C1A 110(2) . .
C2A C8A C1A 107(2) . .
C5A C8A C7A 108(2) . .
C2A C8A C7A 110(2) . .
C1A C8A C7A 112(2) . .
O12 N1 O13 117(4) . .
O12 N1 O11 130(5) . .
O13 N1 O11 102(4) . .
N1 O12 Ag1 120(3) . .
O21 N2 O21 118.7(9) . 9_753
O21 N2 O21 118.6(9) . 5_735
O21 N2 O21 118.6(9) 9_753 5_735
N2 O21 Ag2 131.9(15) . 5_735
O31 N3 O31 118.3(15) 9_753 .
O31 N3 O31 118.3(15) 9_753 5_735
O31 N3 O31 118.2(15) . 5_735
O41 N4 O41 119(2) 7_995 10_949
O41 N4 O41 118(2) 7_995 .
O41 N4 O41 120(2) 10_949 .
C6S C1S C2S 124.8 . .
C3S C2S C1S 116.8 . .
C4S C3S C2S 116.3 . .
C3S C4S C5S 128.7 . .
C4S C5S C6S 109.6 . .
C1S C6S C5S 117.7 . .

loop_
_geom_bond_atom_site_label_1
_geom_bond_atom_site_label_2
_geom_bond_distance
_geom_bond_site_symmetry_2
Ag1 P2 2.357(10) .
Ag1 P1 2.419(10) .
Ag1 O12 2.44(3) .
Ag2 P4 2.397(10) .
Ag2 P3 2.428(10) .
Ag2 O21 2.585(18) 9_753
P1 C3A 1.75(3) .
P1 C25 1.839(17) .
P1 C13 1.881(19) .
P2 C37 1.824(19) .
P2 C1A 1.85(3) .
P2 C1 1.900(17) .
P3 C61 1.817(19) .
P3 C2A 1.86(3) 9_753
P3 C85 1.95(2) .
P4 C5A 1.79(3) .
P4 C49 1.954(17) .
P4 C73 1.96(2) .
C1 C6 1.3380 .
C1 C2 1.4169 .
C2 C3 1.4053 .
C3 C4 1.3564 .
C4 C5 1.3922 .
C4 C7 1.569(12) .
C5 C6 1.5355 .
C7 C12 1.3298 .
C7 C8 1.4148 .
C8 C9 1.4116 .
C9 C10 1.3420 .
C10 C11 1.3917 .
C11 C12 1.5499 .
C13 C18 1.3214 .
C13 C14 1.4119 .
C14 C15 1.4145 .
C15 C16 1.3442 .
C16 C17 1.3891 .
C16 C19 1.584(14) .
C17 C18 1.5210 .
C19 C24 1.3416 .
C19 C20 1.4190 .
C20 C21 1.4126 .
C21 C22 1.3419 .
C22 C23 1.3996 .
C23 C24 1.5463 .
C25 C30 1.3354 .
C25 C26 1.4169 .
C26 C27 1.4275 .
C27 C28 1.3343 .
C28 C29 1.4263 .
C28 C31 1.596(14) .
C29 C30 1.5272 .
C31 C36 1.3400 .
C31 C32 1.4069 .
C32 C33 1.4102 .
C33 C34 1.3428 .
C34 C35 1.3953 .
C35 C36 1.5509 .
C37 C42 1.3311 .
C37 C38 1.4171 .
C38 C39 1.4036 .
C39 C40 1.3399 .
C40 C41 1.4025 .
C40 C43 1.603(14) .
C41 C42 1.5410 .
C43 C48 1.3328 .
C43 C44 1.4136 .
C44 C45 1.4205 .
C45 C46 1.3323 .
C46 C47 1.3940 .
C47 C48 1.5375 .
C49 C54 1.3333 .
C49 C50 1.4217 .
C50 C51 1.4055 .
C51 C52 1.3414 .
C52 C53 1.3965 .
C52 C55 1.594(14) .
C53 C54 1.5379 .
C55 C60 1.3320 .
C55 C56 1.4145 .
C56 C57 1.4150 .
C57 C58 1.3406 .
C58 C59 1.3826 .
C59 C60 1.5402 .
C61 C66 1.3375 .
C61 C62 1.4224 .
C62 C63 1.4063 .
C63 C64 1.3331 .
C64 C65 1.3939 .
C64 C67 1.583(14) .
C65 C66 1.5274 .
C67 C72 1.3382 .
C67 C68 1.4093 .
C68 C69 1.4068 .
C69 C70 1.3456 .
C70 C71 1.3871 .
C71 C72 1.5464 .
C73 C78 1.3341 .
C73 C74 1.4295 .
C74 C75 1.4094 .
C75 C76 1.3426 .
C76 C77 1.3994 .
C76 C79 1.591(14) .
C77 C78 1.5382 .
C79 C84 1.3390 .
C79 C80 1.4315 .
C80 C81 1.4115 .
C81 C82 1.3435 .
C82 C83 1.3920 .
C83 C84 1.5448 .
C85 C90 1.3303 .
C85 C86 1.4192 .
C86 C87 1.4238 .
C87 C88 1.3340 .
C88 C89 1.4115 .
C88 C91 1.601(14) .
C89 C90 1.5510 .
C91 C96 1.3355 .
C91 C92 1.4210 .
C92 C93 1.4167 .
C93 C94 1.3445 .
C94 C95 1.3919 .
C95 C96 1.5455 .
C1A C8A 1.564(17) .
C2A C8A 1.559(17) .
C2A P3 1.86(3) 5_735
C3A C6A 1.568(17) .
C4A C6A 1.584(19) .
C5A C8A 1.548(17) .
C6A C3A 1.568(17) 9_753
C6A C3A 1.568(17) 5_735
C7A C8A 1.574(17) .
N1 O12 1.09(4) .
N1 O13 1.25(4) .
N1 O11 1.28(2) .
N2 O21 1.278(16) .
N2 O21 1.278(16) 9_753
N2 O21 1.279(16) 5_735
O21 Ag2 2.585(18) 5_735
N3 O31 1.290(19) 9_753
N3 O31 1.291(19) .
N3 O31 1.292(19) 5_735
N4 O41 1.35(2) 7_995
N4 O41 1.33(2) 10_949
N4 O41 1.34(2) .
C1S C6S 1.3361 .
C1S C2S 1.4260 .
C2S C3S 1.3956 .
C3S C4S 1.3350 .
C4S C5S 1.4137 .
C5S C6S 1.5385 .
